data_7124251
loop_
_publ_author_name
'Guddorf, Benedikt J.'
'M\"uck-Lichtenfeld, Christian'
'Hepp, Alexander'
'Lips, Felicitas'

_publ_section_title
;
 Formation of an NHC-Stabilized Heterocyclic Housane and its Isomerization
 into a Cyclopentenyl Anion Analogue
;
_journal_name_full 'Chemical Communications'
_journal_paper_doi 10.1039/C9CC07109A
_journal_year 2019
_chemical_formula_sum 'C64 H88 N2 O6 P Si3 W'
_chemical_formula_weight 1280.45
_space_group_crystal_system triclinic
_space_group_IT_number 2
_space_group_name_Hall '-P 1'
_space_group_name_H-M_alt 'P -1'
_symmetry_space_group_name_Hall '-P 1'
_symmetry_space_group_name_H-M 'P -1'
_atom_sites_solution_hydrogens geom
_audit_creation_method SHELXL-2014/7
_audit_update_record
;
2019-09-10 deposited with the CCDC.    2019-09-27 downloaded from the CCDC.
;
_cell_angle_alpha 69.805(2)
_cell_angle_beta 71.090(2)
_cell_angle_gamma 70.621(2)
_cell_formula_units_Z 2
_cell_length_a 14.1641(8)
_cell_length_b 14.7127(9)
_cell_length_c 19.0224(12)
_cell_measurement_reflns_used 9935
_cell_measurement_temperature 100(2)
_cell_measurement_theta_max 27.13
_cell_measurement_theta_min 2.34
_cell_volume 3409.9(4)
_computing_cell_refinement 'Bruker SAINT'
_computing_data_collection 'Bruker APEX2'
_computing_data_reduction 'Bruker SAINT'
_computing_molecular_graphics 'Bruker SHELXTL'
_computing_publication_material 'Bruker SHELXTL'
_computing_structure_refinement 'SHELXL-2014/7 (Sheldrick, 2014)'
_computing_structure_solution 'SHELXS-97 (Sheldrick 2008)'
_diffrn_ambient_temperature 100(2)
_diffrn_measured_fraction_theta_full 0.982
_diffrn_measured_fraction_theta_max 0.979
_diffrn_measurement_device_type 'Bruker APEX-II CCD'
_diffrn_measurement_method '\f and \w scans'
_diffrn_radiation_type MoK\a
_diffrn_radiation_wavelength 0.71073
_diffrn_reflns_av_R_equivalents 0.0366
_diffrn_reflns_av_unetI/netI 0.0404
_diffrn_reflns_Laue_measured_fraction_full 0.982
_diffrn_reflns_Laue_measured_fraction_max 0.979
_diffrn_reflns_limit_h_max 18
_diffrn_reflns_limit_h_min -18
_diffrn_reflns_limit_k_max 18
_diffrn_reflns_limit_k_min -18
_diffrn_reflns_limit_l_max 24
_diffrn_reflns_limit_l_min -24
_diffrn_reflns_number 39092
_diffrn_reflns_point_group_measured_fraction_full 0.982
_diffrn_reflns_point_group_measured_fraction_max 0.979
_diffrn_reflns_theta_full 25.242
_diffrn_reflns_theta_max 27.147
_diffrn_reflns_theta_min 2.337
_exptl_absorpt_coefficient_mu 1.816
_exptl_absorpt_correction_T_max 0.7455
_exptl_absorpt_correction_T_min 0.4274
_exptl_absorpt_correction_type multi-scan
_exptl_absorpt_process_details SADABS
_exptl_crystal_colour orange
_exptl_crystal_density_diffrn 1.247
_exptl_crystal_description plate
_exptl_crystal_F_000 1330
_exptl_crystal_size_max 0.889
_exptl_crystal_size_mid 0.678
_exptl_crystal_size_min 0.478
_refine_diff_density_max 1.828
_refine_diff_density_min -1.784
_refine_diff_density_rms 0.091
_refine_ls_extinction_method none
_refine_ls_goodness_of_fit_ref 1.043
_refine_ls_hydrogen_treatment constr
_refine_ls_matrix_type full
_refine_ls_number_parameters 715
_refine_ls_number_reflns 14787
_refine_ls_number_restraints 0
_refine_ls_restrained_S_all 1.043
_refine_ls_R_factor_all 0.0349
_refine_ls_R_factor_gt 0.0324
_refine_ls_shift/su_max 0.000
_refine_ls_shift/su_mean 0.000
_refine_ls_structure_factor_coef Fsqd
_refine_ls_weighting_details 'w=1/[\s^2^(Fo^2^)+(0.0335P)^2^+5.8559P] where P=(Fo^2^+2Fc^2^)/3'
_refine_ls_weighting_scheme calc
_refine_ls_wR_factor_gt 0.0834
_refine_ls_wR_factor_ref 0.0847
_reflns_Friedel_coverage 0.000
_reflns_number_gt 13915
_reflns_number_total 14787
_reflns_threshold_expression 'I > 2\s(I)'
_cod_data_source_file c9cc07109a2.cif
_cod_data_source_block fl190315sq1
_cod_database_code 7124251
_shelx_shelxl_version_number 2014/7
_shelx_space_group_comment
;
The symmetry employed for this shelxl refinement is uniquely defined
by the following loop, which should always be used as a source of
symmetry information in preference to the above space-group names.
They are only intended as comments.
;

loop_
_space_group_symop_operation_xyz
'x, y, z'
'-x, -y, -z'

loop_
_atom_site_label
_atom_site_type_symbol
_atom_site_fract_x
_atom_site_fract_y
_atom_site_fract_z
_atom_site_U_iso_or_equiv
_atom_site_adp_type
_atom_site_occupancy
_atom_site_site_symmetry_order
_atom_site_calc_flag
_atom_site_refinement_flags_posn
_atom_site_refinement_flags_adp
W1 W 0.87194(2) 0.33625(2) 0.35576(2) 0.02194(4) Uani 1 1 d . .
P1 P 0.67811(5) 0.38540(5) 0.34573(4) 0.01567(13) Uani 1 1 d . .
Si1 Si 0.63884(5) 0.24838(5) 0.36409(4) 0.01413(14) Uani 1 1 d . .
Si2 Si 0.55172(5) 0.33705(5) 0.22499(4) 0.01361(13) Uani 1 1 d . .
Si3 Si 0.61828(5) 0.46893(5) 0.23557(4) 0.01439(14) Uani 1 1 d . .
O1 O 0.94762(18) 0.15449(18) 0.28106(13) 0.0316(5) Uani 1 1 d . .
O2 O 1.08577(18) 0.27132(18) 0.39583(16) 0.0404(6) Uani 1 1 d . .
O3 O 0.7974(3) 0.5261(2) 0.4230(2) 0.0589(9) Uani 1 1 d . .
O4 O 0.9899(2) 0.4367(2) 0.18796(18) 0.0592(9) Uani 1 1 d . .
O5 O 0.8139(2) 0.2143(2) 0.53047(13) 0.0389(6) Uani 1 1 d . .
N1 N 0.72429(17) 0.07779(17) 0.48815(13) 0.0173(4) Uani 1 1 d . .
N2 N 0.59055(18) 0.18741(17) 0.52976(12) 0.0170(4) Uani 1 1 d . .
C1 C 0.5743(2) 0.22637(19) 0.31035(14) 0.0147(5) Uani 1 1 d . .
C2 C 0.5528(2) 0.1250(2) 0.32020(15) 0.0169(5) Uani 1 1 d . .
C3 C 0.5114(2) 0.0746(2) 0.40560(15) 0.0190(5) Uani 1 1 d . .
H3A H 0.5030 0.0091 0.4103 0.029 Uiso 1 1 calc R U
H3B H 0.4448 0.1166 0.4255 0.029 Uiso 1 1 calc R U
H3C H 0.5603 0.0659 0.4353 0.029 Uiso 1 1 calc R U
C4 C 0.6530(2) 0.0544(2) 0.28821(16) 0.0218(6) Uani 1 1 d . .
H4A H 0.6397 -0.0099 0.2954 0.033 Uiso 1 1 calc R U
H4B H 0.7051 0.0439 0.3157 0.033 Uiso 1 1 calc R U
H4C H 0.6780 0.0841 0.2331 0.033 Uiso 1 1 calc R U
C5 C 0.4744(2) 0.1348(2) 0.27631(15) 0.0198(5) Uani 1 1 d . .
H5A H 0.5045 0.1531 0.2207 0.030 Uiso 1 1 calc R U
H5B H 0.4122 0.1866 0.2892 0.030 Uiso 1 1 calc R U
H5C H 0.4563 0.0708 0.2911 0.030 Uiso 1 1 calc R U
C6 C 0.6531(2) 0.16248(19) 0.46496(15) 0.0161(5) Uani 1 1 d . .
C7 C 0.7067(2) 0.0503(2) 0.56785(15) 0.0199(5) Uani 1 1 d . .
C8 C 0.6230(2) 0.1191(2) 0.59432(15) 0.0187(5) Uani 1 1 d . .
C9 C 0.8032(2) 0.0206(2) 0.43527(16) 0.0209(5) Uani 1 1 d . .
H9 H 0.8005 0.0622 0.3815 0.025 Uiso 1 1 calc R U
C10 C 0.9125(2) 0.0010(2) 0.44290(19) 0.0288(7) Uani 1 1 d . .
H10A H 0.9224 0.0618 0.4468 0.043 Uiso 1 1 calc R U
H10B H 0.9619 -0.0181 0.3975 0.043 Uiso 1 1 calc R U
H10C H 0.9236 -0.0532 0.4893 0.043 Uiso 1 1 calc R U
C11 C 0.7777(2) -0.0768(2) 0.44516(18) 0.0265(6) Uani 1 1 d . .
H11A H 0.7888 -0.1233 0.4947 0.040 Uiso 1 1 calc R U
H11B H 0.8225 -0.1066 0.4032 0.040 Uiso 1 1 calc R U
H11C H 0.7056 -0.0629 0.4439 0.040 Uiso 1 1 calc R U
C12 C 0.7728(2) -0.0355(2) 0.61439(17) 0.0276(6) Uani 1 1 d . .
H12A H 0.8372 -0.0191 0.6082 0.041 Uiso 1 1 calc R U
H12B H 0.7884 -0.0951 0.5965 0.041 Uiso 1 1 calc R U
H12C H 0.7363 -0.0487 0.6689 0.041 Uiso 1 1 calc R U
C13 C 0.5765(3) 0.1265(2) 0.67528(16) 0.0269(6) Uani 1 1 d . .
H13A H 0.6095 0.0670 0.7105 0.040 Uiso 1 1 calc R U
H13B H 0.5025 0.1310 0.6880 0.040 Uiso 1 1 calc R U
H13C H 0.5868 0.1863 0.6805 0.040 Uiso 1 1 calc R U
C14 C 0.4989(2) 0.2740(2) 0.52852(15) 0.0184(5) Uani 1 1 d . .
H14 H 0.4972 0.3061 0.4731 0.022 Uiso 1 1 calc R U
C15 C 0.5100(2) 0.3522(2) 0.55848(16) 0.0240(6) Uani 1 1 d . .
H15A H 0.5119 0.3241 0.6130 0.036 Uiso 1 1 calc R U
H15B H 0.4513 0.4106 0.5531 0.036 Uiso 1 1 calc R U
H15C H 0.5740 0.3724 0.5287 0.036 Uiso 1 1 calc R U
C16 C 0.3993(2) 0.2401(2) 0.56813(18) 0.0261(6) Uani 1 1 d . .
H16A H 0.3994 0.1872 0.5478 0.039 Uiso 1 1 calc R U
H16B H 0.3404 0.2969 0.5582 0.039 Uiso 1 1 calc R U
H16C H 0.3939 0.2145 0.6238 0.039 Uiso 1 1 calc R U
C17 C 0.9161(2) 0.2183(2) 0.31059(17) 0.0231(6) Uani 1 1 d . .
C18 C 1.0071(2) 0.2977(2) 0.3791(2) 0.0308(7) Uani 1 1 d . .
C19 C 0.8259(3) 0.4598(3) 0.3965(2) 0.0362(8) Uani 1 1 d . .
C20 C 0.9398(2) 0.4083(3) 0.2468(2) 0.0384(8) Uani 1 1 d . .
C21 C 0.8287(2) 0.2573(2) 0.46713(18) 0.0263(6) Uani 1 1 d . .
C22 C 0.6177(2) 0.28428(19) 0.13639(14) 0.0163(5) Uani 1 1 d . .
C23 C 0.7271(2) 0.25051(19) 0.11954(15) 0.0175(5) Uani 1 1 d . .
C24 C 0.7808(2) 0.2095(2) 0.05762(16) 0.0232(6) Uani 1 1 d . .
H24 H 0.8539 0.1890 0.0471 0.028 Uiso 1 1 calc R U
C25 C 0.7310(2) 0.1976(2) 0.01094(16) 0.0254(6) Uani 1 1 d . .
C26 C 0.6248(2) 0.2270(2) 0.02816(16) 0.0230(6) Uani 1 1 d . .
H26 H 0.5894 0.2178 -0.0027 0.028 Uiso 1 1 calc R U
C27 C 0.5672(2) 0.2695(2) 0.08899(15) 0.0192(5) Uani 1 1 d . .
C28 C 0.7914(2) 0.2541(2) 0.16746(16) 0.0208(5) Uani 1 1 d . .
H28A H 0.7620 0.3155 0.1844 0.031 Uiso 1 1 calc R U
H28B H 0.8620 0.2529 0.1365 0.031 Uiso 1 1 calc R U
H28C H 0.7921 0.1960 0.2126 0.031 Uiso 1 1 calc R U
C29 C 0.7911(3) 0.1534(3) -0.0566(2) 0.0369(8) Uani 1 1 d . .
H29A H 0.8625 0.1221 -0.0524 0.055 Uiso 1 1 calc R U
H29B H 0.7898 0.2065 -0.1049 0.055 Uiso 1 1 calc R U
H29C H 0.7597 0.1030 -0.0562 0.055 Uiso 1 1 calc R U
C30 C 0.4517(2) 0.2948(2) 0.09951(16) 0.0212(6) Uani 1 1 d . .
H30A H 0.4173 0.3046 0.1510 0.032 Uiso 1 1 calc R U
H30B H 0.4327 0.2398 0.0938 0.032 Uiso 1 1 calc R U
H30C H 0.4304 0.3562 0.0605 0.032 Uiso 1 1 calc R U
C31 C 0.4096(2) 0.40782(19) 0.22885(14) 0.0155(5) Uani 1 1 d . .
C32 C 0.3230(2) 0.3907(2) 0.29006(15) 0.0173(5) Uani 1 1 d . .
C33 C 0.2246(2) 0.4510(2) 0.28432(17) 0.0228(6) Uani 1 1 d . .
H33 H 0.1677 0.4371 0.3259 0.027 Uiso 1 1 calc R U
C34 C 0.2065(2) 0.5300(2) 0.22063(18) 0.0253(6) Uani 1 1 d . .
C35 C 0.2912(2) 0.5480(2) 0.16040(16) 0.0221(6) Uani 1 1 d . .
H35 H 0.2811 0.6017 0.1159 0.027 Uiso 1 1 calc R U
C36 C 0.3900(2) 0.4896(2) 0.16362(15) 0.0179(5) Uani 1 1 d . .
C37 C 0.3251(2) 0.3120(2) 0.36634(15) 0.0198(5) Uani 1 1 d . .
H37A H 0.3966 0.2809 0.3704 0.030 Uiso 1 1 calc R U
H37B H 0.2928 0.2608 0.3693 0.030 Uiso 1 1 calc R U
H37C H 0.2872 0.3432 0.4087 0.030 Uiso 1 1 calc R U
C38 C 0.0997(3) 0.5961(3) 0.2177(2) 0.0427(9) Uani 1 1 d . .
H38A H 0.0852 0.6034 0.1687 0.064 Uiso 1 1 calc R U
H38B H 0.0954 0.6619 0.2219 0.064 Uiso 1 1 calc R U
H38C H 0.0491 0.5657 0.2605 0.064 Uiso 1 1 calc R U
C39 C 0.4753(2) 0.5172(2) 0.09540(15) 0.0211(6) Uani 1 1 d . .
H39A H 0.5283 0.5270 0.1128 0.032 Uiso 1 1 calc R U
H39B H 0.4476 0.5792 0.0594 0.032 Uiso 1 1 calc R U
H39C H 0.5057 0.4634 0.0695 0.032 Uiso 1 1 calc R U
C40 C 0.4986(2) 0.58023(19) 0.24708(15) 0.0166(5) Uani 1 1 d . .
C41 C 0.4164(2) 0.5703(2) 0.31351(15) 0.0173(5) Uani 1 1 d . .
C42 C 0.3263(2) 0.6451(2) 0.32040(16) 0.0219(6) Uani 1 1 d . .
H42 H 0.2733 0.6355 0.3661 0.026 Uiso 1 1 calc R U
C43 C 0.3108(2) 0.7336(2) 0.26289(17) 0.0244(6) Uani 1 1 d . .
C44 C 0.3912(2) 0.7448(2) 0.19778(17) 0.0228(6) Uani 1 1 d . .
H44 H 0.3826 0.8049 0.1576 0.027 Uiso 1 1 calc R U
C45 C 0.4839(2) 0.6722(2) 0.18838(16) 0.0197(5) Uani 1 1 d . .
C46 C 0.4227(2) 0.4795(2) 0.38127(15) 0.0197(5) Uani 1 1 d . .
H46A H 0.4495 0.4191 0.3630 0.030 Uiso 1 1 calc R U
H46B H 0.3538 0.4797 0.4153 0.030 Uiso 1 1 calc R U
H46C H 0.4687 0.4806 0.4097 0.030 Uiso 1 1 calc R U
C47 C 0.2110(3) 0.8133(3) 0.2707(2) 0.0400(8) Uani 1 1 d . .
H47A H 0.1540 0.7858 0.2762 0.060 Uiso 1 1 calc R U
H47B H 0.2148 0.8699 0.2246 0.060 Uiso 1 1 calc R U
H47C H 0.1994 0.8359 0.3162 0.060 Uiso 1 1 calc R U
C48 C 0.5618(2) 0.7025(2) 0.11346(16) 0.0220(6) Uani 1 1 d . .
H48A H 0.5917 0.6471 0.0892 0.033 Uiso 1 1 calc R U
H48B H 0.6165 0.7186 0.1244 0.033 Uiso 1 1 calc R U
H48C H 0.5272 0.7612 0.0786 0.033 Uiso 1 1 calc R U
C49 C 0.7275(2) 0.5305(2) 0.16759(15) 0.0178(5) Uani 1 1 d . .
C50 C 0.7544(2) 0.5955(2) 0.19414(16) 0.0204(5) Uani 1 1 d . .
C51 C 0.8336(2) 0.6424(2) 0.14873(17) 0.0234(6) Uani 1 1 d . .
H51 H 0.8501 0.6855 0.1678 0.028 Uiso 1 1 calc R U
C52 C 0.8887(2) 0.6282(2) 0.07691(17) 0.0250(6) Uani 1 1 d . .
C53 C 0.8603(2) 0.5678(2) 0.04967(16) 0.0233(6) Uani 1 1 d . .
H53 H 0.8967 0.5575 0.0003 0.028 Uiso 1 1 calc R U
C54 C 0.7798(2) 0.5213(2) 0.09216(16) 0.0203(5) Uani 1 1 d . .
C55 C 0.6948(2) 0.6275(2) 0.26693(16) 0.0223(6) Uani 1 1 d . .
H55A H 0.6755 0.5699 0.3080 0.033 Uiso 1 1 calc R U
H55B H 0.6325 0.6797 0.2574 0.033 Uiso 1 1 calc R U
H55C H 0.7378 0.6535 0.2827 0.033 Uiso 1 1 calc R U
C56 C 0.9754(3) 0.6781(3) 0.0299(2) 0.0348(8) Uani 1 1 d . .
H56A H 0.9509 0.7501 0.0253 0.052 Uiso 1 1 calc R U
H56B H 0.9989 0.6669 -0.0215 0.052 Uiso 1 1 calc R U
H56C H 1.0326 0.6498 0.0556 0.052 Uiso 1 1 calc R U
C57 C 0.7472(2) 0.4726(2) 0.04951(16) 0.0238(6) Uani 1 1 d . .
H57A H 0.6939 0.4387 0.0848 0.036 Uiso 1 1 calc R U
H57B H 0.8068 0.4237 0.0289 0.036 Uiso 1 1 calc R U
H57C H 0.7198 0.5236 0.0070 0.036 Uiso 1 1 calc R U
O6 O 0.7162(2) 0.8808(2) 0.80273(17) 0.0576(8) Uani 1 1 d . .
C58 C 0.7629(6) 0.9190(5) 0.8365(5) 0.099(2) Uani 1 1 d . .
H58A H 0.7117 0.9712 0.8604 0.118 Uiso 1 1 calc R U
H58B H 0.8180 0.9488 0.7974 0.118 Uiso 1 1 calc R U
C59 C 0.8066(9) 0.8333(7) 0.8959(5) 0.162(5) Uani 1 1 d . .
H59A H 0.8747 0.8373 0.8966 0.194 Uiso 1 1 calc R U
H59B H 0.7601 0.8323 0.9477 0.194 Uiso 1 1 calc R U
C60 C 0.8162(5) 0.7450(5) 0.8740(3) 0.084(2) Uani 1 1 d . .
H60A H 0.7699 0.7041 0.9128 0.101 Uiso 1 1 calc R U
H60B H 0.8880 0.7035 0.8675 0.101 Uiso 1 1 calc R U
C61 C 0.7850(3) 0.7876(3) 0.7990(2) 0.0530(11) Uani 1 1 d . .
H61A H 0.8458 0.7957 0.7554 0.064 Uiso 1 1 calc R U
H61B H 0.7510 0.7434 0.7921 0.064 Uiso 1 1 calc R U
C62 C 0.6381(4) 0.9421(4) 0.1211(3) 0.0657(13) Uani 1 1 d . .
H62A H 0.6245 0.9357 0.1763 0.099 Uiso 1 1 calc R U
H62B H 0.6778 0.8777 0.1105 0.099 Uiso 1 1 calc R U
H62C H 0.6775 0.9925 0.0915 0.099 Uiso 1 1 calc R U
C63 C 0.5389(4) 0.9731(4) 0.0982(3) 0.0622(13) Uani 1 1 d . .
H63A H 0.4986 1.0374 0.1104 0.075 Uiso 1 1 calc R U
H63B H 0.4989 0.9227 0.1294 0.075 Uiso 1 1 calc R U
C64 C 0.5514(4) 0.9853(4) 0.0131(3) 0.0596(12) Uani 1 1 d . .
H64A H 0.5941 0.9216 0.0009 0.072 Uiso 1 1 calc R U
H64B H 0.5898 1.0371 -0.0176 0.072 Uiso 1 1 calc R U

loop_
_atom_site_aniso_label
_atom_site_aniso_U_11
_atom_site_aniso_U_22
_atom_site_aniso_U_33
_atom_site_aniso_U_23
_atom_site_aniso_U_13
_atom_site_aniso_U_12
W1 0.01616(6) 0.01922(7) 0.02815(7) -0.00112(5) -0.00657(5) -0.00565(4)
P1 0.0169(3) 0.0157(3) 0.0144(3) -0.0009(2) -0.0044(2) -0.0066(2)
Si1 0.0161(3) 0.0136(3) 0.0115(3) -0.0004(3) -0.0041(3) -0.0044(3)
Si2 0.0156(3) 0.0129(3) 0.0108(3) -0.0003(3) -0.0032(3) -0.0046(3)
Si3 0.0152(3) 0.0133(3) 0.0124(3) -0.0006(3) -0.0016(3) -0.0052(3)
O1 0.0309(12) 0.0324(13) 0.0299(12) -0.0089(10) -0.0063(10) -0.0061(10)
O2 0.0242(12) 0.0307(13) 0.0637(17) -0.0008(12) -0.0199(12) -0.0066(10)
O3 0.066(2) 0.0422(17) 0.089(2) -0.0331(16) -0.0519(19) 0.0099(14)
O4 0.0319(14) 0.0450(17) 0.0550(18) 0.0164(14) 0.0071(13) -0.0002(12)
O5 0.0487(15) 0.0527(16) 0.0261(12) -0.0059(11) -0.0087(11) -0.0311(13)
N1 0.0181(11) 0.0161(11) 0.0167(11) 0.0003(9) -0.0073(9) -0.0049(9)
N2 0.0225(11) 0.0162(11) 0.0131(10) -0.0006(8) -0.0058(9) -0.0076(9)
C1 0.0163(12) 0.0157(12) 0.0108(11) -0.0018(9) -0.0033(9) -0.0038(9)
C2 0.0216(13) 0.0156(12) 0.0135(11) -0.0009(10) -0.0052(10) -0.0065(10)
C3 0.0239(13) 0.0159(13) 0.0160(12) 0.0023(10) -0.0067(10) -0.0083(10)
C4 0.0277(15) 0.0168(13) 0.0196(13) -0.0031(11) -0.0052(11) -0.0060(11)
C5 0.0263(14) 0.0188(13) 0.0175(12) -0.0009(10) -0.0084(11) -0.0106(11)
C6 0.0184(12) 0.0144(12) 0.0154(12) -0.0003(10) -0.0056(10) -0.0063(10)
C7 0.0257(14) 0.0202(14) 0.0155(12) 0.0010(10) -0.0092(11) -0.0099(11)
C8 0.0267(14) 0.0184(13) 0.0137(12) 0.0023(10) -0.0084(11) -0.0121(11)
C9 0.0190(13) 0.0193(14) 0.0218(13) -0.0030(11) -0.0066(11) -0.0021(10)
C10 0.0210(14) 0.0295(16) 0.0303(16) -0.0007(13) -0.0104(12) -0.0026(12)
C11 0.0300(16) 0.0182(14) 0.0287(15) -0.0030(12) -0.0102(13) -0.0030(12)
C12 0.0331(16) 0.0247(15) 0.0212(14) 0.0022(12) -0.0136(12) -0.0041(13)
C13 0.0424(18) 0.0245(15) 0.0145(13) -0.0009(11) -0.0082(12) -0.0124(13)
C14 0.0233(13) 0.0148(13) 0.0141(12) -0.0023(10) -0.0026(10) -0.0046(10)
C15 0.0324(16) 0.0205(14) 0.0188(13) -0.0072(11) -0.0007(12) -0.0095(12)
C16 0.0247(15) 0.0236(15) 0.0277(15) -0.0044(12) -0.0046(12) -0.0072(12)
C17 0.0162(13) 0.0253(15) 0.0239(14) 0.0019(12) -0.0057(11) -0.0083(11)
C18 0.0248(15) 0.0201(15) 0.0425(18) 0.0020(13) -0.0101(14) -0.0080(12)
C19 0.0323(17) 0.0280(17) 0.057(2) -0.0123(16) -0.0269(17) -0.0012(13)
C20 0.0209(15) 0.0274(17) 0.048(2) 0.0071(15) -0.0058(15) -0.0031(13)
C21 0.0246(15) 0.0313(16) 0.0277(16) -0.0089(13) -0.0058(12) -0.0122(12)
C22 0.0215(13) 0.0143(12) 0.0113(11) 0.0004(9) -0.0038(10) -0.0063(10)
C23 0.0197(13) 0.0141(12) 0.0160(12) -0.0020(10) -0.0026(10) -0.0046(10)
C24 0.0231(14) 0.0198(14) 0.0214(14) -0.0037(11) -0.0003(11) -0.0051(11)
C25 0.0326(16) 0.0261(15) 0.0143(12) -0.0070(11) -0.0013(11) -0.0058(12)
C26 0.0323(16) 0.0230(14) 0.0150(12) -0.0043(11) -0.0068(11) -0.0082(12)
C27 0.0255(14) 0.0161(13) 0.0136(12) 0.0016(10) -0.0057(10) -0.0069(11)
C28 0.0182(13) 0.0210(14) 0.0189(13) -0.0035(11) -0.0017(10) -0.0039(10)
C29 0.0387(19) 0.045(2) 0.0285(16) -0.0204(15) -0.0006(14) -0.0084(16)
C30 0.0255(14) 0.0216(14) 0.0178(13) -0.0014(11) -0.0085(11) -0.0080(11)
C31 0.0177(12) 0.0156(12) 0.0136(11) -0.0030(10) -0.0054(10) -0.0039(10)
C32 0.0201(13) 0.0162(13) 0.0162(12) -0.0026(10) -0.0056(10) -0.0058(10)
C33 0.0178(13) 0.0240(15) 0.0245(14) -0.0042(11) -0.0039(11) -0.0060(11)
C34 0.0209(14) 0.0231(15) 0.0316(15) -0.0050(12) -0.0121(12) -0.0020(11)
C35 0.0270(15) 0.0168(13) 0.0217(13) 0.0000(11) -0.0129(12) -0.0029(11)
C36 0.0228(13) 0.0149(12) 0.0161(12) -0.0014(10) -0.0063(10) -0.0059(10)
C37 0.0195(13) 0.0209(14) 0.0156(12) -0.0004(10) -0.0021(10) -0.0074(11)
C38 0.0247(17) 0.038(2) 0.051(2) 0.0040(17) -0.0154(16) -0.0002(14)
C39 0.0272(14) 0.0184(13) 0.0132(12) 0.0012(10) -0.0053(11) -0.0048(11)
C40 0.0194(13) 0.0129(12) 0.0185(12) -0.0030(10) -0.0070(10) -0.0039(10)
C41 0.0202(13) 0.0180(13) 0.0155(12) -0.0045(10) -0.0050(10) -0.0063(10)
C42 0.0220(14) 0.0255(15) 0.0178(13) -0.0090(11) -0.0042(11) -0.0025(11)
C43 0.0263(15) 0.0222(14) 0.0233(14) -0.0083(12) -0.0092(12) 0.0016(11)
C44 0.0324(16) 0.0141(13) 0.0224(13) -0.0028(11) -0.0127(12) -0.0024(11)
C45 0.0255(14) 0.0168(13) 0.0194(13) -0.0029(10) -0.0085(11) -0.0074(11)
C46 0.0197(13) 0.0183(13) 0.0172(12) -0.0031(10) -0.0015(10) -0.0041(10)
C47 0.0360(19) 0.0340(19) 0.0342(18) -0.0068(15) -0.0111(15) 0.0114(15)
C48 0.0273(15) 0.0164(13) 0.0196(13) 0.0023(10) -0.0075(11) -0.0074(11)
C49 0.0174(12) 0.0155(13) 0.0154(12) 0.0003(10) -0.0010(10) -0.0052(10)
C50 0.0199(13) 0.0188(13) 0.0192(13) 0.0032(11) -0.0064(11) -0.0073(11)
C51 0.0226(14) 0.0196(14) 0.0260(14) 0.0013(11) -0.0071(12) -0.0090(11)
C52 0.0181(13) 0.0213(14) 0.0266(15) 0.0053(11) -0.0036(11) -0.0074(11)
C53 0.0203(14) 0.0222(14) 0.0172(13) 0.0016(11) 0.0016(11) -0.0056(11)
C54 0.0204(13) 0.0150(13) 0.0185(13) 0.0008(10) -0.0027(11) -0.0028(10)
C55 0.0267(14) 0.0216(14) 0.0205(13) -0.0033(11) -0.0048(11) -0.0117(11)
C56 0.0259(16) 0.0395(19) 0.0345(17) 0.0009(15) -0.0009(13) -0.0196(14)
C57 0.0242(14) 0.0230(15) 0.0184(13) -0.0031(11) 0.0020(11) -0.0082(11)
O6 0.0576(18) 0.061(2) 0.0388(15) 0.0017(14) -0.0168(14) -0.0054(15)
C58 0.105(5) 0.069(4) 0.130(6) -0.050(4) -0.043(5) 0.008(4)
C59 0.217(10) 0.144(8) 0.124(7) -0.080(6) -0.131(7) 0.090(7)
C60 0.075(4) 0.086(4) 0.046(3) 0.009(3) -0.020(3) 0.016(3)
C61 0.044(2) 0.056(3) 0.039(2) 0.0008(19) -0.0036(18) -0.0076(19)
C62 0.081(4) 0.060(3) 0.059(3) -0.005(2) -0.014(3) -0.035(3)
C63 0.078(3) 0.043(3) 0.068(3) -0.011(2) -0.013(3) -0.027(2)
C64 0.064(3) 0.049(3) 0.061(3) -0.002(2) -0.015(2) -0.022(2)

loop_
_atom_type_symbol
_atom_type_description
_atom_type_scat_dispersion_real
_atom_type_scat_dispersion_imag
_atom_type_scat_source
C C 0.0033 0.0016 'International Tables Vol C Tables 4.2.6.8 and 6.1.1.4'
H H 0.0000 0.0000 'International Tables Vol C Tables 4.2.6.8 and 6.1.1.4'
N N 0.0061 0.0033 'International Tables Vol C Tables 4.2.6.8 and 6.1.1.4'
O O 0.0106 0.0060 'International Tables Vol C Tables 4.2.6.8 and 6.1.1.4'
Si Si 0.0817 0.0704 'International Tables Vol C Tables 4.2.6.8 and 6.1.1.4'
P P 0.1023 0.0942 'International Tables Vol C Tables 4.2.6.8 and 6.1.1.4'
W W -0.8490 6.8722 'International Tables Vol C Tables 4.2.6.8 and 6.1.1.4'

loop_
_geom_angle_atom_site_label_1
_geom_angle_atom_site_label_2
_geom_angle_atom_site_label_3
_geom_angle
_geom_angle_site_symmetry_1
_geom_angle_site_symmetry_3
C18 W1 C17 89.44(13) . .
C18 W1 C21 83.68(13) . .
C17 W1 C21 95.59(12) . .
C18 W1 C19 92.07(13) . .
C17 W1 C19 177.25(13) . .
C21 W1 C19 86.86(14) . .
C18 W1 C20 86.72(14) . .
C17 W1 C20 83.79(14) . .
C21 W1 C20 170.40(13) . .
C19 W1 C20 94.00(16) . .
C18 W1 P1 171.75(10) . .
C17 W1 P1 94.84(8) . .
C21 W1 P1 88.87(9) . .
C19 W1 P1 83.96(9) . .
C20 W1 P1 100.73(10) . .
Si1 P1 Si3 95.90(4) . .
Si1 P1 W1 106.81(3) . .
Si3 P1 W1 126.21(3) . .
C1 Si1 C6 122.06(12) . .
C1 Si1 P1 126.63(9) . .
C6 Si1 P1 109.58(8) . .
C1 Si2 C31 114.95(11) . .
C1 Si2 C22 104.84(11) . .
C31 Si2 C22 113.39(11) . .
C1 Si2 Si3 106.49(8) . .
C31 Si2 Si3 99.79(8) . .
C22 Si2 Si3 117.62(8) . .
C49 Si3 C40 104.45(12) . .
C49 Si3 P1 102.88(9) . .
C40 Si3 P1 114.27(8) . .
C49 Si3 Si2 130.48(9) . .
C40 Si3 Si2 105.00(8) . .
P1 Si3 Si2 100.07(3) . .
C6 N1 C7 109.7(2) . .
C6 N1 C9 124.0(2) . .
C7 N1 C9 126.2(2) . .
C6 N2 C8 110.1(2) . .
C6 N2 C14 122.6(2) . .
C8 N2 C14 127.2(2) . .
C2 C1 Si1 126.45(18) . .
C2 C1 Si2 122.07(17) . .
Si1 C1 Si2 110.73(14) . .
C4 C2 C5 106.3(2) . .
C4 C2 C3 108.7(2) . .
C5 C2 C3 107.2(2) . .
C4 C2 C1 109.5(2) . .
C5 C2 C1 113.6(2) . .
C3 C2 C1 111.4(2) . .
C2 C3 H3A 109.5 . .
C2 C3 H3B 109.5 . .
H3A C3 H3B 109.5 . .
C2 C3 H3C 109.5 . .
H3A C3 H3C 109.5 . .
H3B C3 H3C 109.5 . .
C2 C4 H4A 109.5 . .
C2 C4 H4B 109.5 . .
H4A C4 H4B 109.5 . .
C2 C4 H4C 109.5 . .
H4A C4 H4C 109.5 . .
H4B C4 H4C 109.5 . .
C2 C5 H5A 109.5 . .
C2 C5 H5B 109.5 . .
H5A C5 H5B 109.5 . .
C2 C5 H5C 109.5 . .
H5A C5 H5C 109.5 . .
H5B C5 H5C 109.5 . .
N2 C6 N1 106.4(2) . .
N2 C6 Si1 121.23(19) . .
N1 C6 Si1 132.1(2) . .
C8 C7 N1 107.3(2) . .
C8 C7 C12 127.2(3) . .
N1 C7 C12 125.4(3) . .
C7 C8 N2 106.5(2) . .
C7 C8 C13 128.4(3) . .
N2 C8 C13 125.1(3) . .
N1 C9 C10 113.3(2) . .
N1 C9 C11 111.0(2) . .
C10 C9 C11 111.0(2) . .
N1 C9 H9 107.1 . .
C10 C9 H9 107.1 . .
C11 C9 H9 107.1 . .
C9 C10 H10A 109.5 . .
C9 C10 H10B 109.5 . .
H10A C10 H10B 109.5 . .
C9 C10 H10C 109.5 . .
H10A C10 H10C 109.5 . .
H10B C10 H10C 109.5 . .
C9 C11 H11A 109.5 . .
C9 C11 H11B 109.5 . .
H11A C11 H11B 109.5 . .
C9 C11 H11C 109.5 . .
H11A C11 H11C 109.5 . .
H11B C11 H11C 109.5 . .
C7 C12 H12A 109.5 . .
C7 C12 H12B 109.5 . .
H12A C12 H12B 109.5 . .
C7 C12 H12C 109.5 . .
H12A C12 H12C 109.5 . .
H12B C12 H12C 109.5 . .
C8 C13 H13A 109.5 . .
C8 C13 H13B 109.5 . .
H13A C13 H13B 109.5 . .
C8 C13 H13C 109.5 . .
H13A C13 H13C 109.5 . .
H13B C13 H13C 109.5 . .
N2 C14 C15 111.3(2) . .
N2 C14 C16 111.4(2) . .
C15 C14 C16 114.3(2) . .
N2 C14 H14 106.4 . .
C15 C14 H14 106.4 . .
C16 C14 H14 106.4 . .
C14 C15 H15A 109.5 . .
C14 C15 H15B 109.5 . .
H15A C15 H15B 109.5 . .
C14 C15 H15C 109.5 . .
H15A C15 H15C 109.5 . .
H15B C15 H15C 109.5 . .
C14 C16 H16A 109.5 . .
C14 C16 H16B 109.5 . .
H16A C16 H16B 109.5 . .
C14 C16 H16C 109.5 . .
H16A C16 H16C 109.5 . .
H16B C16 H16C 109.5 . .
O1 C17 W1 174.6(3) . .
O2 C18 W1 176.8(3) . .
O3 C19 W1 176.3(4) . .
O4 C20 W1 169.8(3) . .
O5 C21 W1 172.6(3) . .
C27 C22 C23 116.5(2) . .
C27 C22 Si2 126.3(2) . .
C23 C22 Si2 117.12(19) . .
C24 C23 C22 121.0(3) . .
C24 C23 C28 115.9(2) . .
C22 C23 C28 123.1(2) . .
C25 C24 C23 121.9(3) . .
C25 C24 H24 119.0 . .
C23 C24 H24 119.0 . .
C26 C25 C24 117.7(3) . .
C26 C25 C29 121.2(3) . .
C24 C25 C29 121.1(3) . .
C25 C26 C27 122.7(3) . .
C25 C26 H26 118.7 . .
C27 C26 H26 118.7 . .
C26 C27 C22 120.2(3) . .
C26 C27 C30 114.7(2) . .
C22 C27 C30 125.1(2) . .
C23 C28 H28A 109.5 . .
C23 C28 H28B 109.5 . .
H28A C28 H28B 109.5 . .
C23 C28 H28C 109.5 . .
H28A C28 H28C 109.5 . .
H28B C28 H28C 109.5 . .
C25 C29 H29A 109.5 . .
C25 C29 H29B 109.5 . .
H29A C29 H29B 109.5 . .
C25 C29 H29C 109.5 . .
H29A C29 H29C 109.5 . .
H29B C29 H29C 109.5 . .
C27 C30 H30A 109.5 . .
C27 C30 H30B 109.5 . .
H30A C30 H30B 109.5 . .
C27 C30 H30C 109.5 . .
H30A C30 H30C 109.5 . .
H30B C30 H30C 109.5 . .
C32 C31 C36 116.3(2) . .
C32 C31 Si2 127.56(19) . .
C36 C31 Si2 116.08(19) . .
C33 C32 C31 120.3(2) . .
C33 C32 C37 113.7(2) . .
C31 C32 C37 125.9(2) . .
C34 C33 C32 122.8(3) . .
C34 C33 H33 118.6 . .
C32 C33 H33 118.6 . .
C33 C34 C35 117.3(3) . .
C33 C34 C38 121.4(3) . .
C35 C34 C38 121.3(3) . .
C36 C35 C34 121.7(3) . .
C36 C35 H35 119.2 . .
C34 C35 H35 119.2 . .
C35 C36 C31 121.6(3) . .
C35 C36 C39 116.7(2) . .
C31 C36 C39 121.7(2) . .
C32 C37 H37A 109.5 . .
C32 C37 H37B 109.5 . .
H37A C37 H37B 109.5 . .
C32 C37 H37C 109.5 . .
H37A C37 H37C 109.5 . .
H37B C37 H37C 109.5 . .
C34 C38 H38A 109.5 . .
C34 C38 H38B 109.5 . .
H38A C38 H38B 109.5 . .
C34 C38 H38C 109.5 . .
H38A C38 H38C 109.5 . .
H38B C38 H38C 109.5 . .
C36 C39 H39A 109.5 . .
C36 C39 H39B 109.5 . .
H39A C39 H39B 109.5 . .
C36 C39 H39C 109.5 . .
H39A C39 H39C 109.5 . .
H39B C39 H39C 109.5 . .
C41 C40 C45 116.3(2) . .
C41 C40 Si3 120.29(19) . .
C45 C40 Si3 123.2(2) . .
C42 C41 C40 121.6(2) . .
C42 C41 C46 116.1(2) . .
C40 C41 C46 122.2(2) . .
C41 C42 C43 122.3(3) . .
C41 C42 H42 118.9 . .
C43 C42 H42 118.9 . .
C42 C43 C44 116.7(3) . .
C42 C43 C47 121.5(3) . .
C44 C43 C47 121.8(3) . .
C43 C44 C45 123.2(3) . .
C43 C44 H44 118.4 . .
C45 C44 H44 118.4 . .
C44 C45 C40 119.8(3) . .
C44 C45 C48 113.8(2) . .
C40 C45 C48 126.3(3) . .
C41 C46 H46A 109.5 . .
C41 C46 H46B 109.5 . .
H46A C46 H46B 109.5 . .
C41 C46 H46C 109.5 . .
H46A C46 H46C 109.5 . .
H46B C46 H46C 109.5 . .
C43 C47 H47A 109.5 . .
C43 C47 H47B 109.5 . .
H47A C47 H47B 109.5 . .
C43 C47 H47C 109.5 . .
H47A C47 H47C 109.5 . .
H47B C47 H47C 109.5 . .
C45 C48 H48A 109.5 . .
C45 C48 H48B 109.5 . .
H48A C48 H48B 109.5 . .
C45 C48 H48C 109.5 . .
H48A C48 H48C 109.5 . .
H48B C48 H48C 109.5 . .
C54 C49 C50 116.9(2) . .
C54 C49 Si3 126.3(2) . .
C50 C49 Si3 116.79(19) . .
C51 C50 C49 120.4(3) . .
C51 C50 C55 115.4(3) . .
C49 C50 C55 123.8(2) . .
C52 C51 C50 122.3(3) . .
C52 C51 H51 118.9 . .
C50 C51 H51 118.9 . .
C53 C52 C51 117.4(3) . .
C53 C52 C56 121.5(3) . .
C51 C52 C56 121.1(3) . .
C52 C53 C54 122.4(3) . .
C52 C53 H53 118.8 . .
C54 C53 H53 118.8 . .
C53 C54 C49 120.4(3) . .
C53 C54 C57 115.6(2) . .
C49 C54 C57 123.7(2) . .
C50 C55 H55A 109.5 . .
C50 C55 H55B 109.5 . .
H55A C55 H55B 109.5 . .
C50 C55 H55C 109.5 . .
H55A C55 H55C 109.5 . .
H55B C55 H55C 109.5 . .
C52 C56 H56A 109.5 . .
C52 C56 H56B 109.5 . .
H56A C56 H56B 109.5 . .
C52 C56 H56C 109.5 . .
H56A C56 H56C 109.5 . .
H56B C56 H56C 109.5 . .
C54 C57 H57A 109.5 . .
C54 C57 H57B 109.5 . .
H57A C57 H57B 109.5 . .
C54 C57 H57C 109.5 . .
H57A C57 H57C 109.5 . .
H57B C57 H57C 109.5 . .
C58 O6 C61 102.5(4) . .
O6 C58 C59 106.2(6) . .
O6 C58 H58A 110.5 . .
C59 C58 H58A 110.5 . .
O6 C58 H58B 110.5 . .
C59 C58 H58B 110.5 . .
H58A C58 H58B 108.7 . .
C60 C59 C58 105.3(5) . .
C60 C59 H59A 110.7 . .
C58 C59 H59A 110.7 . .
C60 C59 H59B 110.7 . .
C58 C59 H59B 110.7 . .
H59A C59 H59B 108.8 . .
C59 C60 C61 103.0(5) . .
C59 C60 H60A 111.2 . .
C61 C60 H60A 111.2 . .
C59 C60 H60B 111.2 . .
C61 C60 H60B 111.2 . .
H60A C60 H60B 109.1 . .
O6 C61 C60 105.6(4) . .
O6 C61 H61A 110.6 . .
C60 C61 H61A 110.6 . .
O6 C61 H61B 110.6 . .
C60 C61 H61B 110.6 . .
H61A C61 H61B 108.7 . .
C63 C62 H62A 109.5 . .
C63 C62 H62B 109.5 . .
H62A C62 H62B 109.5 . .
C63 C62 H62C 109.5 . .
H62A C62 H62C 109.5 . .
H62B C62 H62C 109.5 . .
C62 C63 C64 113.7(4) . .
C62 C63 H63A 108.8 . .
C64 C63 H63A 108.8 . .
C62 C63 H63B 108.8 . .
C64 C63 H63B 108.8 . .
H63A C63 H63B 107.7 . .
C63 C64 C64 115.5(5) . 2_675
C63 C64 H64A 108.4 . .
C64 C64 H64A 108.4 2_675 .
C63 C64 H64B 108.4 . .
C64 C64 H64B 108.4 2_675 .
H64A C64 H64B 107.5 . .

loop_
_geom_bond_atom_site_label_1
_geom_bond_atom_site_label_2
_geom_bond_distance
_geom_bond_site_symmetry_2
W1 C18 1.961(3) .
W1 C17 2.025(3) .
W1 C21 2.036(3) .
W1 C19 2.047(4) .
W1 C20 2.053(4) .
W1 P1 2.6502(7) .
P1 Si1 2.1512(10) .
P1 Si3 2.3025(9) .
Si1 C1 1.737(3) .
Si1 C6 1.931(3) .
Si2 C1 1.886(3) .
Si2 C31 1.926(3) .
Si2 C22 1.928(3) .
Si2 Si3 2.5101(10) .
Si3 C49 1.927(3) .
Si3 C40 1.941(3) .
O1 C17 1.149(4) .
O2 C18 1.161(4) .
O3 C19 1.146(4) .
O4 C20 1.135(4) .
O5 C21 1.137(4) .
N1 C6 1.356(3) .
N1 C7 1.387(3) .
N1 C9 1.483(4) .
N2 C6 1.352(3) .
N2 C8 1.392(3) .
N2 C14 1.487(3) .
C1 C2 1.557(4) .
C2 C4 1.537(4) .
C2 C5 1.537(4) .
C2 C3 1.540(3) .
C3 H3A 0.9800 .
C3 H3B 0.9800 .
C3 H3C 0.9800 .
C4 H4A 0.9800 .
C4 H4B 0.9800 .
C4 H4C 0.9800 .
C5 H5A 0.9800 .
C5 H5B 0.9800 .
C5 H5C 0.9800 .
C7 C8 1.360(4) .
C7 C12 1.495(4) .
C8 C13 1.493(4) .
C9 C10 1.524(4) .
C9 C11 1.527(4) .
C9 H9 1.0000 .
C10 H10A 0.9800 .
C10 H10B 0.9800 .
C10 H10C 0.9800 .
C11 H11A 0.9800 .
C11 H11B 0.9800 .
C11 H11C 0.9800 .
C12 H12A 0.9800 .
C12 H12B 0.9800 .
C12 H12C 0.9800 .
C13 H13A 0.9800 .
C13 H13B 0.9800 .
C13 H13C 0.9800 .
C14 C15 1.518(4) .
C14 C16 1.525(4) .
C14 H14 1.0000 .
C15 H15A 0.9800 .
C15 H15B 0.9800 .
C15 H15C 0.9800 .
C16 H16A 0.9800 .
C16 H16B 0.9800 .
C16 H16C 0.9800 .
C22 C27 1.423(4) .
C22 C23 1.424(4) .
C23 C24 1.392(4) .
C23 C28 1.506(4) .
C24 C25 1.383(4) .
C24 H24 0.9500 .
C25 C26 1.380(4) .
C25 C29 1.516(4) .
C26 C27 1.395(4) .
C26 H26 0.9500 .
C27 C30 1.513(4) .
C28 H28A 0.9800 .
C28 H28B 0.9800 .
C28 H28C 0.9800 .
C29 H29A 0.9800 .
C29 H29B 0.9800 .
C29 H29C 0.9800 .
C30 H30A 0.9800 .
C30 H30B 0.9800 .
C30 H30C 0.9800 .
C31 C32 1.414(4) .
C31 C36 1.426(3) .
C32 C33 1.397(4) .
C32 C37 1.514(4) .
C33 C34 1.384(4) .
C33 H33 0.9500 .
C34 C35 1.390(4) .
C34 C38 1.510(4) .
C35 C36 1.386(4) .
C35 H35 0.9500 .
C36 C39 1.502(4) .
C37 H37A 0.9800 .
C37 H37B 0.9800 .
C37 H37C 0.9800 .
C38 H38A 0.9800 .
C38 H38B 0.9800 .
C38 H38C 0.9800 .
C39 H39A 0.9800 .
C39 H39B 0.9800 .
C39 H39C 0.9800 .
C40 C41 1.416(4) .
C40 C45 1.429(4) .
C41 C42 1.384(4) .
C41 C46 1.503(4) .
C42 C43 1.387(4) .
C42 H42 0.9500 .
C43 C44 1.388(4) .
C43 C47 1.510(4) .
C44 C45 1.395(4) .
C44 H44 0.9500 .
C45 C48 1.522(4) .
C46 H46A 0.9800 .
C46 H46B 0.9800 .
C46 H46C 0.9800 .
C47 H47A 0.9800 .
C47 H47B 0.9800 .
C47 H47C 0.9800 .
C48 H48A 0.9800 .
C48 H48B 0.9800 .
C48 H48C 0.9800 .
C49 C54 1.416(4) .
C49 C50 1.419(4) .
C50 C51 1.398(4) .
C50 C55 1.510(4) .
C51 C52 1.385(4) .
C51 H51 0.9500 .
C52 C53 1.382(4) .
C52 C56 1.510(4) .
C53 C54 1.400(4) .
C53 H53 0.9500 .
C54 C57 1.499(4) .
C55 H55A 0.9800 .
C55 H55B 0.9800 .
C55 H55C 0.9800 .
C56 H56A 0.9800 .
C56 H56B 0.9800 .
C56 H56C 0.9800 .
C57 H57A 0.9800 .
C57 H57B 0.9800 .
C57 H57C 0.9800 .
O6 C58 1.392(7) .
O6 C61 1.403(5) .
C58 C59 1.484(9) .
C58 H58A 0.9900 .
C58 H58B 0.9900 .
C59 C60 1.449(11) .
C59 H59A 0.9900 .
C59 H59B 0.9900 .
C60 C61 1.493(6) .
C60 H60A 0.9900 .
C60 H60B 0.9900 .
C61 H61A 0.9900 .
C61 H61B 0.9900 .
C62 C63 1.485(7) .
C62 H62A 0.9800 .
C62 H62B 0.9800 .
C62 H62C 0.9800 .
C63 C64 1.523(7) .
C63 H63A 0.9900 .
C63 H63B 0.9900 .
C64 C64 1.570(10) 2_675
C64 H64A 0.9900 .
C64 H64B 0.9900 .

loop_
_geom_torsion_atom_site_label_1
_geom_torsion_atom_site_label_2
_geom_torsion_atom_site_label_3
_geom_torsion_atom_site_label_4
_geom_torsion
_geom_torsion_site_symmetry_4
C6 Si1 C1 C2 -21.2(3) .
P1 Si1 C1 C2 175.42(17) .
C6 Si1 C1 Si2 168.62(12) .
P1 Si1 C1 Si2 5.20(19) .
C31 Si2 C1 C2 76.5(2) .
C22 Si2 C1 C2 -48.7(2) .
Si3 Si2 C1 C2 -174.06(18) .
C31 Si2 C1 Si1 -112.80(14) .
C22 Si2 C1 Si1 122.01(14) .
Si3 Si2 C1 Si1 -3.34(15) .
Si1 C1 C2 C4 -73.9(3) .
Si2 C1 C2 C4 95.2(2) .
Si1 C1 C2 C5 167.4(2) .
Si2 C1 C2 C5 -23.4(3) .
Si1 C1 C2 C3 46.3(3) .
Si2 C1 C2 C3 -144.50(19) .
C8 N2 C6 N1 0.9(3) .
C14 N2 C6 N1 -176.9(2) .
C8 N2 C6 Si1 -173.86(18) .
C14 N2 C6 Si1 8.4(3) .
C7 N1 C6 N2 -0.7(3) .
C9 N1 C6 N2 175.1(2) .
C7 N1 C6 Si1 173.2(2) .
C9 N1 C6 Si1 -11.0(4) .
C6 N1 C7 C8 0.3(3) .
C9 N1 C7 C8 -175.4(2) .
C6 N1 C7 C12 -176.2(3) .
C9 N1 C7 C12 8.2(4) .
N1 C7 C8 N2 0.3(3) .
C12 C7 C8 N2 176.6(3) .
N1 C7 C8 C13 -176.2(3) .
C12 C7 C8 C13 0.2(5) .
C6 N2 C8 C7 -0.7(3) .
C14 N2 C8 C7 176.9(2) .
C6 N2 C8 C13 175.9(3) .
C14 N2 C8 C13 -6.5(4) .
C6 N1 C9 C10 127.3(3) .
C7 N1 C9 C10 -57.6(4) .
C6 N1 C9 C11 -107.1(3) .
C7 N1 C9 C11 68.0(3) .
C6 N2 C14 C15 -116.7(3) .
C8 N2 C14 C15 65.9(3) .
C6 N2 C14 C16 114.5(3) .
C8 N2 C14 C16 -62.9(3) .
C27 C22 C23 C24 2.7(4) .
Si2 C22 C23 C24 178.7(2) .
C27 C22 C23 C28 -175.7(2) .
Si2 C22 C23 C28 0.3(3) .
C22 C23 C24 C25 -1.4(4) .
C28 C23 C24 C25 177.1(3) .
C23 C24 C25 C26 -0.7(4) .
C23 C24 C25 C29 179.6(3) .
C24 C25 C26 C27 1.5(4) .
C29 C25 C26 C27 -178.8(3) .
C25 C26 C27 C22 -0.1(4) .
C25 C26 C27 C30 -178.8(3) .
C23 C22 C27 C26 -2.0(4) .
Si2 C22 C27 C26 -177.5(2) .
C23 C22 C27 C30 176.6(2) .
Si2 C22 C27 C30 1.1(4) .
C36 C31 C32 C33 1.1(4) .
Si2 C31 C32 C33 178.3(2) .
C36 C31 C32 C37 -177.0(2) .
Si2 C31 C32 C37 0.2(4) .
C31 C32 C33 C34 -1.1(4) .
C37 C32 C33 C34 177.2(3) .
C32 C33 C34 C35 0.5(4) .
C32 C33 C34 C38 -177.6(3) .
C33 C34 C35 C36 -0.1(4) .
C38 C34 C35 C36 178.0(3) .
C34 C35 C36 C31 0.3(4) .
C34 C35 C36 C39 -179.2(3) .
C32 C31 C36 C35 -0.7(4) .
Si2 C31 C36 C35 -178.2(2) .
C32 C31 C36 C39 178.7(2) .
Si2 C31 C36 C39 1.2(3) .
C45 C40 C41 C42 1.0(4) .
Si3 C40 C41 C42 -174.3(2) .
C45 C40 C41 C46 -177.5(2) .
Si3 C40 C41 C46 7.3(3) .
C40 C41 C42 C43 0.4(4) .
C46 C41 C42 C43 178.9(3) .
C41 C42 C43 C44 -1.0(4) .
C41 C42 C43 C47 178.5(3) .
C42 C43 C44 C45 0.3(4) .
C47 C43 C44 C45 -179.3(3) .
C43 C44 C45 C40 1.1(4) .
C43 C44 C45 C48 -178.2(3) .
C41 C40 C45 C44 -1.6(4) .
Si3 C40 C45 C44 173.5(2) .
C41 C40 C45 C48 177.5(2) .
Si3 C40 C45 C48 -7.4(4) .
C54 C49 C50 C51 -3.9(4) .
Si3 C49 C50 C51 179.3(2) .
C54 C49 C50 C55 169.4(3) .
Si3 C49 C50 C55 -7.4(4) .
C49 C50 C51 C52 0.1(4) .
C55 C50 C51 C52 -173.8(3) .
C50 C51 C52 C53 2.2(4) .
C50 C51 C52 C56 -178.6(3) .
C51 C52 C53 C54 -0.5(4) .
C56 C52 C53 C54 -179.7(3) .
C52 C53 C54 C49 -3.5(4) .
C52 C53 C54 C57 170.2(3) .
C50 C49 C54 C53 5.6(4) .
Si3 C49 C54 C53 -178.0(2) .
C50 C49 C54 C57 -167.6(3) .
Si3 C49 C54 C57 8.8(4) .
C61 O6 C58 C59 -38.6(7) .
O6 C58 C59 C60 20.8(10) .
C58 C59 C60 C61 4.5(9) .
C58 O6 C61 C60 41.8(6) .
C59 C60 C61 O6 -28.4(7) .
C62 C63 C64 C64 178.2(5) 2_675
